data_4082177
loop_
_publ_author_name
'Ng, Kim Hong'
'Li, Yongxin'
'Ganguly, Rakesh'
'Mathey, Francois'

_publ_section_title
;
 Annelation of Phosphole-Substituted Fischer Carbene Complexes by Alkynes
;
_journal_issue 24
_journal_name_full Organometallics
_journal_page_first 7482
_journal_paper_doi 10.1021/om4009795
_journal_volume 32
_journal_year 2013
_chemical_formula_sum 'C29 H23 O7 P W'
_chemical_formula_weight 698.29
_space_group_crystal_system monoclinic
_space_group_IT_number 14
_space_group_name_Hall '-P 2yn'
_space_group_name_H-M_alt 'P 1 21/n 1'
_symmetry_space_group_name_Hall '-P 2yn'
_symmetry_space_group_name_H-M 'P 1 21/n 1'
_atom_sites_solution_hydrogens geom
_atom_sites_solution_primary direct
_atom_sites_solution_secondary difmap
_audit_creation_method 'APEX2 v2013.2-0'
_cell_angle_alpha 90
_cell_angle_beta 106.811(3)
_cell_angle_gamma 90
_cell_formula_units_Z 8
_cell_length_a 20.414(2)
_cell_length_b 12.6386(12)
_cell_length_c 22.2892(18)
_cell_measurement_temperature 103.(2)
_cell_volume 5504.9(9)
_computing_structure_refinement 'SHELXL-97 (Sheldrick, 2008)'
_computing_structure_solution 'SHELXS-97 (Sheldrick, 2008)'
_diffrn_ambient_temperature 103.(2)
_diffrn_measured_fraction_theta_full 1.000
_diffrn_measured_fraction_theta_max 1.000
_diffrn_radiation_wavelength 0.71073
_diffrn_reflns_av_R_equivalents 0.0745
_diffrn_reflns_av_sigmaI/netI 0.0465
_diffrn_reflns_limit_h_max 24
_diffrn_reflns_limit_h_min -24
_diffrn_reflns_limit_k_max 15
_diffrn_reflns_limit_k_min -15
_diffrn_reflns_limit_l_max 26
_diffrn_reflns_limit_l_min -26
_diffrn_reflns_number 62684
_diffrn_reflns_theta_full 25.00
_diffrn_reflns_theta_max 25.00
_diffrn_reflns_theta_min 1.60
_exptl_absorpt_coefficient_mu 4.299
_exptl_absorpt_correction_T_max 0.58
_exptl_absorpt_correction_T_min 0.48
_exptl_absorpt_correction_type multi-scan
_exptl_absorpt_process_details
;
;
_exptl_crystal_density_diffrn 1.685
_exptl_crystal_density_method 'not measured'
_exptl_crystal_F_000 2736
_exptl_crystal_size_max 0.200
_exptl_crystal_size_mid 0.160
_exptl_crystal_size_min 0.140
_refine_diff_density_max 2.885
_refine_diff_density_min -2.644
_refine_ls_extinction_method none
_refine_ls_goodness_of_fit_ref 1.159
_refine_ls_hydrogen_treatment mixed
_refine_ls_matrix_type full
_refine_ls_number_parameters 791
_refine_ls_number_reflns 9697
_refine_ls_number_restraints 369
_refine_ls_restrained_S_all 1.138
_refine_ls_R_factor_all 0.0522
_refine_ls_R_factor_gt 0.0360
_refine_ls_shift/su_max 0.001
_refine_ls_shift/su_mean 0.000
_refine_ls_structure_factor_coef Fsqd
_refine_ls_weighting_details 'calc w=1/[\s^2^(Fo^2^)+(0.0813P)^2^+3.4694P] where P=(Fo^2^+2Fc^2^)/3'
_refine_ls_weighting_scheme calc
_refine_ls_wR_factor_gt 0.1011
_refine_ls_wR_factor_ref 0.1375
_reflns_number_gt 8016
_reflns_number_total 9697
_reflns_threshold_expression >2sigma(I)
_cod_data_source_file om4009795_si_001.cif
_cod_data_source_block mat159s
_cod_database_code 4082177

loop_
_space_group_symop_operation_xyz
'x, y, z'
'-x+1/2, y+1/2, -z+1/2'
'-x, -y, -z'
'x-1/2, -y-1/2, z-1/2'

loop_
_atom_site_type_symbol
_atom_site_label
_atom_site_fract_x
_atom_site_fract_y
_atom_site_fract_z
_atom_site_U_iso_or_equiv
_atom_site_adp_type
_atom_site_calc_flag
_atom_site_refinement_flags
_atom_site_occupancy
_atom_site_disorder_assembly
_atom_site_disorder_group
W W1 0.503931(14) 0.22110(2) 0.877535(13) 0.01327(11) Uani d . 1.0 . .
W W2 0.500023(16) 1.00599(2) 0.652057(14) 0.02019(11) Uani d . 1.0 . .
P P1 0.43789(9) 0.38481(14) 0.88565(8) 0.0121(4) Uani d . 1.0 . .
P P2 0.57144(10) 0.85082(16) 0.64104(9) 0.0181(4) Uani d . 1.0 . .
C C1 0.4187(4) 0.1618(5) 0.8110(4) 0.0195(16) Uani d . 1.0 . .
C C2 0.4697(4) 0.1634(6) 0.9480(4) 0.0233(18) Uani d . 1.0 . .
C C3 0.5542(4) 0.0846(6) 0.8753(3) 0.0224(18) Uani d . 1.0 . .
C C4 0.5875(4) 0.2846(6) 0.9414(4) 0.0216(17) Uani d . 1.0 . .
C C5 0.5360(4) 0.2780(6) 0.8046(4) 0.0206(17) Uani d . 1.0 . .
C C6 0.4753(4) 0.5151(6) 0.8796(3) 0.0157(16) Uani d . 1.0 . .
C C7 0.5369(4) 0.5247(6) 0.8641(3) 0.0182(16) Uani d . 1.0 . .
H H7 0.56 0.4631 0.8568 0.022 Uiso calc R 1.0 . .
C C8 0.5644(4) 0.6244(6) 0.8596(3) 0.0223(17) Uani d . 1.0 . .
H H8 0.6055 0.6309 0.848 0.027 Uiso calc R 1.0 . .
C C9 0.5319(4) 0.7125(6) 0.8717(4) 0.0223(17) Uani d . 1.0 . .
H H9 0.5513 0.7802 0.8696 0.027 Uiso calc R 1.0 . .
C C10 0.4719(4) 0.7051(6) 0.8870(4) 0.0252(19) Uani d . 1.0 . .
H H10 0.4493 0.7678 0.8936 0.03 Uiso calc R 1.0 . .
C C11 0.4435(4) 0.6073(6) 0.8928(3) 0.0201(17) Uani d . 1.0 . .
H H11 0.403 0.6027 0.9056 0.024 Uiso calc R 1.0 . .
C C12 0.4063(4) 0.3994(5) 0.9533(3) 0.0146(15) Uani d . 1.0 . .
H H12 0.435 0.3939 0.9951 0.018 Uiso calc R 1.0 . .
C C13 0.3396(4) 0.4186(5) 0.9392(3) 0.0158(15) Uani d . 1.0 . .
C C14 0.3012(4) 0.4369(7) 0.9873(3) 0.0234(17) Uani d . 1.0 . .
H H14A 0.3332 0.432 1.0295 0.035 Uiso calc R 1.0 . .
H H14B 0.2655 0.3831 0.9822 0.035 Uiso calc R 1.0 . .
H H14C 0.2803 0.5073 0.9811 0.035 Uiso calc R 1.0 . .
C C15 0.3001(4) 0.4233(5) 0.8713(3) 0.0147(15) Uani d . 1.0 . .
C C16 0.2454(4) 0.5071(6) 0.8509(4) 0.0205(17) Uani d . 1.0 . .
H H16A 0.2079 0.4916 0.8689 0.031 Uiso calc R 1.0 . .
H H16B 0.2278 0.5075 0.8051 0.031 Uiso calc R 1.0 . .
H H16C 0.2649 0.5765 0.8655 0.031 Uiso calc R 1.0 . .
C C17 0.3511(3) 0.3950(5) 0.8333(3) 0.0129(14) Uani d . 1.0 . .
C C18 0.2968(4) 0.3164(5) 0.8368(3) 0.0141(15) Uani d . 1.0 . .
C C19 0.2708(4) 0.1907(7) 0.9065(4) 0.0290(19) Uani d . 1.0 . .
H H19A 0.2292 0.2341 0.8951 0.043 Uiso calc R 1.0 . .
H H19B 0.2945 0.1998 0.9512 0.043 Uiso calc R 1.0 . .
H H19C 0.2584 0.1161 0.898 0.043 Uiso calc R 1.0 . .
C C20 0.2490(4) 0.3090(6) 0.7714(3) 0.0187(16) Uani d . 1.0 A .
C C21 0.1896(4) 0.2353(6) 0.7574(4) 0.0283(19) Uani d . 1.0 . .
H H21A 0.1568 0.2594 0.779 0.042 Uiso calc R 1.0 . .
H H21B 0.2056 0.164 0.7718 0.042 Uiso calc R 1.0 . .
H H21C 0.1674 0.2339 0.7121 0.042 Uiso calc R 1.0 . .
C C22 0.2698(4) 0.3705(6) 0.7313(3) 0.0172(15) Uani d U 1.0 . .
C C23 0.2414(12) 0.387(3) 0.6628(9) 0.018(3) Uani d PDU 0.60(4) A 1
C C24 0.2838(11) 0.3908(17) 0.6245(8) 0.018(3) Uani d PDU 0.60(4) A 1
H H24 0.3318 0.3818 0.6418 0.021 Uiso calc PR 0.60(4) A 1
C C25 0.2559(13) 0.4077(14) 0.5606(7) 0.019(3) Uani d PDU 0.60(4) A 1
H H25 0.2851 0.4083 0.5343 0.023 Uiso calc PR 0.60(4) A 1
C C26 0.1864(13) 0.4235(14) 0.5346(7) 0.022(3) Uani d PDU 0.60(4) A 1
H H26 0.1678 0.4356 0.4909 0.026 Uiso calc PR 0.60(4) A 1
C C27 0.1451(11) 0.4215(15) 0.5728(9) 0.021(3) Uani d PDU 0.60(4) A 1
H H27 0.0973 0.4319 0.555 0.026 Uiso calc PR 0.60(4) A 1
C C28 0.1705(15) 0.405(2) 0.6366(11) 0.019(3) Uani d PU 0.60(4) A 1
H H28 0.1407 0.4055 0.6625 0.023 Uiso calc PR 0.60(4) A 1
C C23A 0.2324(18) 0.392(5) 0.6643(13) 0.018(3) Uani d PDU 0.40(4) A 2
C C24A 0.2668(15) 0.384(3) 0.6195(13) 0.020(3) Uani d PDU 0.40(4) A 2
H H24A 0.3138 0.3642 0.631 0.024 Uiso calc PR 0.40(4) A 2
C C25A 0.2314(18) 0.405(2) 0.5567(12) 0.021(3) Uani d PDU 0.40(4) A 2
H H25A 0.2546 0.4023 0.5254 0.026 Uiso calc PR 0.40(4) A 2
C C26A 0.1631(17) 0.429(2) 0.5409(12) 0.021(4) Uani d PDU 0.40(4) A 2
H H26A 0.1394 0.4433 0.4983 0.025 Uiso calc PR 0.40(4) A 2
C C27A 0.1288(15) 0.432(2) 0.5841(13) 0.019(4) Uani d PDU 0.40(4) A 2
H H27A 0.0808 0.4443 0.572 0.022 Uiso calc PR 0.40(4) A 2
C C28A 0.165(2) 0.416(3) 0.6473(17) 0.018(3) Uani d PU 0.40(4) A 2
H H28A 0.1419 0.4232 0.6785 0.022 Uiso calc PR 0.40(4) A 2
C C29 0.3344(3) 0.4258(5) 0.7654(3) 0.0135(15) Uani d . 1.0 A .
C C30 0.4673(4) 0.9456(7) 0.7240(4) 0.0286(19) Uani d . 1.0 . .
C C31 0.4178(4) 0.9316(7) 0.5914(4) 0.0264(18) Uani d . 1.0 . .
C C32 0.4462(5) 1.1417(7) 0.6518(4) 0.034(2) Uani d . 1.0 . .
C C33 0.5340(4) 1.0665(6) 0.5813(4) 0.0251(18) Uani d . 1.0 . .
C C34 0.5834(4) 1.0634(6) 0.7184(4) 0.0257(18) Uani d . 1.0 . .
C C35 0.5371(4) 0.7191(6) 0.6470(4) 0.0225(18) Uani d . 1.0 . .
C C36 0.5373(4) 0.6416(7) 0.6032(4) 0.034(2) Uani d . 1.0 . .
H H36 0.5585 0.655 0.5712 0.041 Uiso calc R 1.0 . .
C C37 0.5065(5) 0.5430(7) 0.6058(5) 0.043(3) Uani d . 1.0 . .
H H37 0.5057 0.4906 0.5751 0.052 Uiso calc R 1.0 . .
C C38 0.4766(5) 0.5222(7) 0.6543(5) 0.043(3) Uani d . 1.0 . .
H H38 0.4559 0.4557 0.6568 0.051 Uiso calc R 1.0 . .
C C39 0.4778(5) 0.6008(8) 0.6986(5) 0.041(2) Uani d . 1.0 . .
H H39 0.4579 0.5883 0.7316 0.049 Uiso calc R 1.0 . .
C C40 0.5080(4) 0.6965(7) 0.6942(4) 0.032(2) Uani d . 1.0 . .
H H40 0.5088 0.7491 0.7249 0.038 Uiso calc R 1.0 . .
C C41 0.5963(4) 0.8421(6) 0.5697(4) 0.0247(18) Uani d . 1.0 . .
H H41 0.5644 0.8472 0.5292 0.03 Uiso calc R 1.0 . .
C C42 0.6634(4) 0.8278(6) 0.5788(4) 0.0232(17) Uani d . 1.0 . .
C C43 0.6959(5) 0.8140(8) 0.5269(4) 0.037(2) Uani d . 1.0 . .
H H43A 0.6611 0.8227 0.4864 0.055 Uiso calc R 1.0 . .
H H43B 0.7159 0.7431 0.5294 0.055 Uiso calc R 1.0 . .
H H43C 0.7318 0.8673 0.5311 0.055 Uiso calc R 1.0 . .
C C44 0.7081(4) 0.8255(6) 0.6452(4) 0.0206(17) Uani d . 1.0 . .
C C45 0.7658(4) 0.7481(7) 0.6624(4) 0.034(2) Uani d . 1.0 . .
H H45A 0.7475 0.676 0.6551 0.051 Uiso calc R 1.0 . .
H H45B 0.7911 0.7565 0.7067 0.051 Uiso calc R 1.0 . .
H H45C 0.7965 0.7609 0.6366 0.051 Uiso calc R 1.0 . .
C C46 0.6610(4) 0.8498(6) 0.6889(3) 0.0190(16) Uani d . 1.0 . .
C C47 0.7109(4) 0.9326(6) 0.6793(4) 0.0211(17) Uani d . 1.0 . .
C C48 0.7237(5) 1.0618(7) 0.6060(4) 0.032(2) Uani d . 1.0 . .
H H48A 0.7685 1.027 0.6163 0.048 Uiso calc R 1.0 . .
H H48B 0.7301 1.1386 0.6105 0.048 Uiso calc R 1.0 . .
H H48C 0.6979 1.0449 0.5627 0.048 Uiso calc R 1.0 . .
C C49 0.7642(4) 0.9410(6) 0.7418(4) 0.0219(17) Uani d . 1.0 B .
C C50 0.8248(4) 1.0128(6) 0.7502(4) 0.0246(18) Uani d . 1.0 . .
H H50A 0.8501 1.0171 0.7948 0.037 Uiso calc R 1.0 . .
H H50B 0.8091 1.0836 0.7346 0.037 Uiso calc R 1.0 . .
H H50C 0.8548 0.9846 0.7268 0.037 Uiso calc R 1.0 . .
C C51 0.7486(4) 0.8813(6) 0.7854(4) 0.0205(16) Uani d DU 1.0 . .
C C52 0.7906(13) 0.866(3) 0.8528(5) 0.023(3) Uani d PGDU 0.53(5) B 1
C C53 0.8596(13) 0.840(2) 0.8677(7) 0.024(3) Uani d PGU 0.53(5) B 1
H H53 0.8807 0.8303 0.8353 0.029 Uiso calc PR 0.53(5) B 1
C C54 0.8977(11) 0.8276(19) 0.9300(9) 0.027(4) Uani d PGU 0.53(5) B 1
H H54 0.9448 0.8098 0.9402 0.032 Uiso calc PR 0.53(5) B 1
C C55 0.8667(13) 0.8414(17) 0.9774(6) 0.028(4) Uani d PGU 0.53(5) B 1
H H55 0.8928 0.833 1.02 0.033 Uiso calc PR 0.53(5) B 1
C C56 0.7977(14) 0.8674(19) 0.9626(7) 0.031(3) Uani d PGU 0.53(5) B 1
H H56 0.7766 0.8768 0.995 0.037 Uiso calc PR 0.53(5) B 1
C C57 0.7597(12) 0.880(2) 0.9003(8) 0.029(3) Uani d PGU 0.53(5) B 1
H H57 0.7125 0.8973 0.8901 0.035 Uiso calc PR 0.53(5) B 1
C C52A 0.7817(16) 0.873(3) 0.8538(7) 0.023(3) Uani d PDU 0.47(5) B 2
C C53A 0.8509(17) 0.848(3) 0.8776(12) 0.026(3) Uani d PU 0.47(5) B 2
H H53A 0.8769 0.8346 0.8492 0.031 Uiso calc PR 0.47(5) B 2
C C54A 0.8823(15) 0.842(2) 0.9401(12) 0.027(4) Uani d PU 0.47(5) B 2
H H54A 0.9295 0.8244 0.9548 0.033 Uiso calc PR 0.47(5) B 2
C C55A 0.8467(18) 0.861(2) 0.9817(10) 0.028(4) Uani d PU 0.47(5) B 2
H H55A 0.8685 0.8552 1.0254 0.034 Uiso calc PR 0.47(5) B 2
C C56A 0.7796(16) 0.888(3) 0.9603(12) 0.032(3) Uani d PU 0.47(5) B 2
H H56A 0.7552 0.9045 0.9894 0.038 Uiso calc PR 0.47(5) B 2
C C57A 0.7457(16) 0.891(3) 0.8959(13) 0.029(3) Uani d PU 0.47(5) B 2
H H57A 0.698 0.9052 0.8817 0.035 Uiso calc PR 0.47(5) B 2
C C58 0.6832(4) 0.8228(6) 0.7570(4) 0.0205(17) Uani d . 1.0 B .
O O1 0.3735(3) 0.1300(4) 0.7731(2) 0.0265(13) Uani d . 1.0 . .
O O2 0.4519(3) 0.1300(4) 0.9898(3) 0.0300(13) Uani d . 1.0 . .
O O3 0.5811(3) 0.0056(4) 0.8749(3) 0.0341(15) Uani d . 1.0 . .
O O4 0.6339(3) 0.3204(4) 0.9770(3) 0.0300(14) Uani d . 1.0 . .
O O5 0.5533(3) 0.3076(5) 0.7637(3) 0.0300(13) Uani d . 1.0 . .
O O6 0.3148(3) 0.2229(4) 0.8704(2) 0.0181(11) Uani d . 1.0 . .
O O7 0.3674(3) 0.4855(4) 0.7432(2) 0.0226(12) Uani d . 1.0 . .
O O8 0.4483(3) 0.9166(5) 0.7644(3) 0.0382(16) Uani d . 1.0 . .
O O9 0.3720(3) 0.8890(6) 0.5601(3) 0.0435(17) Uani d . 1.0 . .
O O10 0.4174(4) 1.2182(5) 0.6513(4) 0.053(2) Uani d . 1.0 . .
O O11 0.5526(3) 1.0995(5) 0.5416(3) 0.0404(16) Uani d . 1.0 . .
O O12 0.6301(3) 1.0905(5) 0.7581(3) 0.0385(15) Uani d . 1.0 . .
O O13 0.6868(3) 1.0252(4) 0.6477(2) 0.0221(12) Uani d . 1.0 . .
O O14 0.6537(3) 0.7654(4) 0.7844(3) 0.0263(13) Uani d . 1.0 . .

loop_
_atom_site_aniso_label
_atom_site_aniso_U_11
_atom_site_aniso_U_22
_atom_site_aniso_U_33
_atom_site_aniso_U_12
_atom_site_aniso_U_13
_atom_site_aniso_U_23
W1 0.01140(17) 0.01244(16) 0.01454(17) 0.00114(11) 0.00151(12) -0.00141(11)
W2 0.01590(19) 0.02385(19) 0.02034(19) -0.00037(12) 0.00446(14) -0.00016(12)
P1 0.0091(9) 0.0143(9) 0.0121(9) 0.0018(7) 0.0019(7) -0.0013(7)
P2 0.0123(10) 0.0236(10) 0.0189(10) -0.0005(8) 0.0052(8) 0.0021(8)
C1 0.022(4) 0.010(3) 0.027(4) 0.002(3) 0.009(4) 0.001(3)
C2 0.026(4) 0.012(4) 0.025(4) -0.001(3) -0.005(4) 0.002(3)
C3 0.024(4) 0.020(4) 0.020(4) -0.009(3) 0.001(3) -0.003(3)
C4 0.020(4) 0.016(4) 0.029(4) 0.008(3) 0.005(4) 0.006(3)
C5 0.019(4) 0.015(4) 0.026(4) 0.002(3) 0.004(3) -0.008(3)
C6 0.012(4) 0.019(4) 0.013(4) 0.003(3) -0.002(3) 0.003(3)
C7 0.027(4) 0.016(4) 0.013(4) 0.001(3) 0.007(3) -0.004(3)
C8 0.024(4) 0.023(4) 0.020(4) -0.003(3) 0.006(3) 0.004(3)
C9 0.025(4) 0.017(4) 0.021(4) 0.002(3) 0.001(3) 0.003(3)
C10 0.027(5) 0.015(4) 0.023(4) 0.002(3) -0.010(4) 0.003(3)
C11 0.013(4) 0.017(4) 0.027(4) 0.007(3) 0.000(3) -0.001(3)
C12 0.019(4) 0.013(3) 0.014(3) -0.002(3) 0.009(3) 0.000(3)
C13 0.020(4) 0.016(4) 0.015(4) 0.001(3) 0.009(3) 0.001(3)
C14 0.016(4) 0.035(5) 0.020(4) -0.002(3) 0.008(3) -0.006(3)
C15 0.012(4) 0.015(4) 0.017(4) 0.000(3) 0.004(3) -0.001(3)
C16 0.014(4) 0.020(4) 0.026(4) 0.003(3) 0.003(3) 0.001(3)
C17 0.010(4) 0.014(3) 0.015(4) -0.002(3) 0.005(3) -0.001(3)
C18 0.010(4) 0.012(3) 0.019(4) 0.001(3) 0.004(3) 0.000(3)
C19 0.028(5) 0.029(4) 0.035(5) 0.000(4) 0.016(4) 0.009(4)
C20 0.015(4) 0.014(3) 0.021(4) -0.002(3) -0.004(3) -0.005(3)
C21 0.023(5) 0.023(4) 0.034(5) -0.002(3) 0.001(4) 0.002(4)
C22 0.016(4) 0.017(3) 0.016(3) 0.003(3) 0.000(3) -0.003(3)
C23 0.016(5) 0.016(4) 0.016(4) 0.002(4) -0.004(4) -0.005(3)
C24 0.015(6) 0.017(4) 0.014(4) 0.003(5) -0.006(4) -0.006(4)
C25 0.015(7) 0.019(4) 0.018(4) -0.001(5) -0.003(5) -0.010(4)
C26 0.018(7) 0.019(4) 0.020(5) 0.000(5) -0.007(5) -0.003(4)
C27 0.017(6) 0.018(4) 0.024(5) -0.001(5) -0.002(5) -0.002(5)
C28 0.017(5) 0.015(5) 0.020(5) 0.001(4) -0.003(5) -0.003(4)
C23A 0.017(5) 0.017(4) 0.016(4) 0.001(5) -0.003(4) -0.005(4)
C24A 0.017(7) 0.020(5) 0.017(5) 0.002(5) -0.005(5) -0.008(4)
C25A 0.018(7) 0.020(4) 0.020(5) 0.003(6) -0.004(6) -0.008(4)
C26A 0.016(7) 0.016(5) 0.022(6) 0.001(6) -0.006(6) -0.003(5)
C27A 0.016(7) 0.015(5) 0.021(6) 0.001(5) -0.001(5) -0.005(5)
C28A 0.015(6) 0.015(5) 0.018(6) 0.001(5) -0.004(5) -0.002(5)
C29 0.010(4) 0.011(3) 0.019(4) 0.002(3) 0.004(3) -0.003(3)
C30 0.022(4) 0.028(5) 0.034(5) 0.003(4) 0.006(4) -0.011(4)
C31 0.016(4) 0.037(5) 0.027(4) -0.002(4) 0.009(4) -0.003(4)
C32 0.033(5) 0.039(5) 0.031(5) 0.008(4) 0.008(4) 0.004(4)
C33 0.026(5) 0.022(4) 0.023(4) -0.001(3) 0.000(4) 0.008(3)
C34 0.031(5) 0.016(4) 0.034(5) 0.003(3) 0.014(4) 0.002(3)
C35 0.012(4) 0.014(4) 0.038(5) 0.001(3) 0.002(3) 0.006(3)
C36 0.024(5) 0.038(5) 0.037(5) -0.005(4) 0.005(4) 0.006(4)
C37 0.042(6) 0.026(5) 0.050(6) -0.002(4) -0.004(5) -0.008(4)
C38 0.030(5) 0.028(5) 0.062(7) -0.012(4) 0.000(5) 0.019(5)
C39 0.032(5) 0.041(6) 0.045(6) -0.007(4) 0.006(4) 0.016(5)
C40 0.029(5) 0.028(4) 0.040(5) 0.000(4) 0.012(4) 0.010(4)
C41 0.023(4) 0.029(4) 0.021(4) 0.000(3) 0.004(3) -0.002(3)
C42 0.021(4) 0.024(4) 0.028(4) 0.000(3) 0.013(4) -0.003(3)
C43 0.029(5) 0.056(6) 0.032(5) -0.005(4) 0.021(4) -0.017(4)
C44 0.015(4) 0.018(4) 0.029(4) 0.000(3) 0.006(3) 0.003(3)
C45 0.024(5) 0.032(5) 0.043(5) 0.007(4) 0.004(4) -0.006(4)
C46 0.019(4) 0.015(4) 0.023(4) 0.001(3) 0.007(3) 0.000(3)
C47 0.016(4) 0.020(4) 0.028(4) 0.002(3) 0.008(3) 0.006(3)
C48 0.037(5) 0.039(5) 0.028(5) -0.006(4) 0.019(4) 0.010(4)
C49 0.017(4) 0.017(4) 0.030(4) 0.003(3) 0.003(3) 0.000(3)
C50 0.023(5) 0.027(4) 0.025(4) -0.006(3) 0.008(4) 0.001(3)
C51 0.015(4) 0.017(3) 0.030(4) -0.001(3) 0.008(3) 0.005(3)
C52 0.022(6) 0.022(5) 0.026(4) -0.002(5) 0.009(4) 0.002(4)
C53 0.023(6) 0.030(5) 0.023(5) 0.002(5) 0.012(5) 0.004(5)
C54 0.025(7) 0.033(6) 0.023(5) -0.001(6) 0.010(5) 0.001(5)
C55 0.025(8) 0.035(6) 0.026(5) 0.005(6) 0.011(5) 0.003(5)
C56 0.031(7) 0.030(6) 0.031(5) 0.004(6) 0.009(5) 0.002(4)
C57 0.026(7) 0.027(6) 0.034(4) -0.001(5) 0.009(5) 0.003(4)
C52A 0.021(6) 0.021(5) 0.028(4) 0.000(5) 0.008(4) 0.002(4)
C53A 0.024(7) 0.030(6) 0.026(5) 0.002(5) 0.010(5) 0.002(5)
C54A 0.027(7) 0.034(6) 0.024(5) 0.004(6) 0.011(5) 0.002(5)
C55A 0.029(8) 0.033(6) 0.027(5) 0.006(6) 0.013(5) 0.002(5)
C56A 0.033(7) 0.032(7) 0.032(5) 0.003(6) 0.012(5) 0.002(5)
C57A 0.027(7) 0.026(6) 0.033(5) 0.001(5) 0.008(5) 0.004(4)
C58 0.016(4) 0.017(4) 0.027(4) 0.001(3) 0.003(3) 0.003(3)
O1 0.018(3) 0.032(3) 0.024(3) -0.004(2) -0.002(2) -0.015(2)
O2 0.038(4) 0.030(3) 0.022(3) -0.004(3) 0.009(3) 0.000(3)
O3 0.037(4) 0.029(3) 0.032(3) 0.021(3) 0.002(3) -0.003(2)
O4 0.019(3) 0.025(3) 0.037(3) -0.004(2) -0.006(3) -0.006(3)
O5 0.037(4) 0.030(3) 0.028(3) -0.005(3) 0.017(3) -0.003(3)
O6 0.016(3) 0.015(3) 0.023(3) 0.000(2) 0.005(2) 0.005(2)
O7 0.022(3) 0.029(3) 0.017(3) -0.005(2) 0.006(2) 0.004(2)
O8 0.053(4) 0.042(4) 0.031(3) -0.007(3) 0.030(3) -0.004(3)
O9 0.021(3) 0.063(5) 0.042(4) -0.009(3) 0.002(3) -0.017(3)
O10 0.048(5) 0.041(4) 0.065(5) 0.026(4) 0.011(4) -0.003(3)
O11 0.029(4) 0.055(4) 0.036(4) 0.002(3) 0.009(3) 0.025(3)
O12 0.026(4) 0.042(4) 0.043(4) -0.005(3) 0.003(3) -0.015(3)
O13 0.023(3) 0.021(3) 0.025(3) 0.000(2) 0.011(2) 0.005(2)
O14 0.024(3) 0.023(3) 0.030(3) -0.007(2) 0.006(3) 0.009(2)

loop_
_atom_type_symbol
_atom_type_description
_atom_type_scat_dispersion_real
_atom_type_scat_dispersion_imag
_atom_type_scat_source
C C 0.0033 0.0016 'International Tables Vol C Tables 4.2.6.8 and 6.1.1.4'
H H 0.0000 0.0000 'International Tables Vol C Tables 4.2.6.8 and 6.1.1.4'
O O 0.0106 0.0060 'International Tables Vol C Tables 4.2.6.8 and 6.1.1.4'
P P 0.1023 0.0942 'International Tables Vol C Tables 4.2.6.8 and 6.1.1.4'
W W -0.8490 6.8722 'International Tables Vol C Tables 4.2.6.8 and 6.1.1.4'

loop_
_geom_angle_atom_site_label_1
_geom_angle_atom_site_label_2
_geom_angle_atom_site_label_3
_geom_angle
C3 W1 C2 90.2(3)
C3 W1 C4 91.4(3)
C2 W1 C4 90.4(3)
C3 W1 C5 89.9(3)
C2 W1 C5 178.4(3)
C4 W1 C5 91.2(3)
C3 W1 C1 90.0(3)
C2 W1 C1 91.0(3)
C4 W1 C1 178.0(3)
C5 W1 C1 87.4(3)
C3 W1 P1 176.1(2)
C2 W1 P1 85.9(2)
C4 W1 P1 89.1(2)
C5 W1 P1 94.0(2)
C1 W1 P1 89.6(2)
C32 W2 C34 92.2(3)
C32 W2 C33 89.2(3)
C34 W2 C33 91.6(3)
C32 W2 C31 92.6(4)
C34 W2 C31 173.1(3)
C33 W2 C31 93.3(3)
C32 W2 C30 91.0(3)
C34 W2 C30 87.6(3)
C33 W2 C30 179.2(3)
C31 W2 C30 87.4(3)
C32 W2 P2 172.3(3)
C34 W2 P2 87.8(2)
C33 W2 P2 83.1(2)
C31 W2 P2 88.0(2)
C30 W2 P2 96.7(2)
C12 P1 C17 90.7(3)
C12 P1 C6 103.0(3)
C17 P1 C6 103.7(3)
C12 P1 W1 118.2(2)
C17 P1 W1 117.1(2)
C6 P1 W1 119.4(2)
C41 P2 C35 102.7(4)
C41 P2 C46 91.5(4)
C35 P2 C46 106.9(3)
C41 P2 W2 117.1(3)
C35 P2 W2 117.5(3)
C46 P2 W2 117.5(2)
O1 C1 W1 177.3(7)
O2 C2 W1 178.1(7)
O3 C3 W1 177.6(7)
O4 C4 W1 179.6(7)
O5 C5 W1 178.7(6)
C7 C6 C11 118.8(7)
C7 C6 P1 121.2(5)
C11 C6 P1 120.0(6)
C8 C7 C6 120.3(7)
C8 C7 H7 119.8
C6 C7 H7 119.8
C9 C8 C7 119.6(8)
C9 C8 H8 120.2
C7 C8 H8 120.2
C8 C9 C10 121.1(7)
C8 C9 H9 119.4
C10 C9 H9 119.4
C9 C10 C11 120.9(8)
C9 C10 H10 119.5
C11 C10 H10 119.5
C10 C11 C6 119.1(8)
C10 C11 H11 120.4
C6 C11 H11 120.4
C13 C12 P1 114.1(5)
C13 C12 H12 122.9
P1 C12 H12 122.9
C12 C13 C15 117.5(6)
C12 C13 C14 124.3(6)
C15 C13 C14 118.1(6)
C13 C14 H14A 109.5
C13 C14 H14B 109.5
H14A C14 H14B 109.5
C13 C14 H14C 109.5
H14A C14 H14C 109.5
H14B C14 H14C 109.5
C13 C15 C16 117.9(6)
C13 C15 C18 113.6(6)
C16 C15 C18 122.7(6)
C13 C15 C17 106.9(6)
C16 C15 C17 123.3(6)
C18 C15 C17 58.1(4)
C15 C16 H16A 109.5
C15 C16 H16B 109.5
H16A C16 H16B 109.5
C15 C16 H16C 109.5
H16A C16 H16C 109.5
H16B C16 H16C 109.5
C29 C17 C18 105.4(6)
C29 C17 C15 119.6(6)
C18 C17 C15 60.4(4)
C29 C17 P1 124.0(5)
C18 C17 P1 120.9(5)
C15 C17 P1 110.3(5)
O6 C18 C20 117.8(6)
O6 C18 C17 120.2(6)
C20 C18 C17 105.7(6)
O6 C18 C15 120.6(6)
C20 C18 C15 117.3(6)
C17 C18 C15 61.5(4)
O6 C19 H19A 109.5
O6 C19 H19B 109.5
H19A C19 H19B 109.5
O6 C19 H19C 109.5
H19A C19 H19C 109.5
H19B C19 H19C 109.5
C22 C20 C21 128.1(7)
C22 C20 C18 111.6(6)
C21 C20 C18 120.1(7)
C20 C21 H21A 109.5
C20 C21 H21B 109.5
H21A C21 H21B 109.5
C20 C21 H21C 109.5
H21A C21 H21C 109.5
H21B C21 H21C 109.5
C20 C22 C23 131.5(15)
C20 C22 C23A 127.(2)
C23 C22 C23A 8.(2)
C20 C22 C29 109.6(6)
C23 C22 C29 118.8(15)
C23A C22 C29 123.(2)
C24 C23 C28 119.3(14)
C24 C23 C22 120.9(15)
C28 C23 C22 119.7(16)
C23 C24 C25 119.7(12)
C23 C24 H24 120.2
C25 C24 H24 120.2
C26 C25 C24 121.2(12)
C26 C25 H25 119.4
C24 C25 H25 119.4
C27 C26 C25 118.7(12)
C27 C26 H26 120.6
C25 C26 H26 120.6
C26 C27 C28 122.2(15)
C26 C27 H27 118.9
C28 C27 H27 118.9
C27 C28 C23 118.9(18)
C27 C28 H28 120.6
C23 C28 H28 120.6
C28A C23A C24A 120.(2)
C28A C23A C22 120.(3)
C24A C23A C22 119.(2)
C23A C24A C25A 119.0(19)
C23A C24A H24A 120.5
C25A C24A H24A 120.5
C26A C25A C24A 119.4(18)
C26A C25A H25A 120.3
C24A C25A H25A 120.3
C27A C26A C25A 121.7(18)
C27A C26A H26A 119.2
C25A C26A H26A 119.2
C26A C27A C28A 119.(2)
C26A C27A H27A 120.6
C28A C27A H27A 120.6
C23A C28A C27A 121.(3)
C23A C28A H28A 119.6
C27A C28A H28A 119.6
O7 C29 C22 126.8(7)
O7 C29 C17 125.6(6)
C22 C29 C17 107.5(6)
O8 C30 W2 176.9(7)
O9 C31 W2 177.2(7)
O10 C32 W2 178.4(9)
O11 C33 W2 179.4(8)
O12 C34 W2 175.8(7)
C40 C35 C36 118.7(7)
C40 C35 P2 120.3(6)
C36 C35 P2 120.9(7)
C35 C36 C37 120.4(9)
C35 C36 H36 119.8
C37 C36 H36 119.8
C36 C37 C38 119.7(9)
C36 C37 H37 120.1
C38 C37 H37 120.1
C39 C38 C37 119.1(8)
C39 C38 H38 120.5
C37 C38 H38 120.5
C40 C39 C38 119.5(9)
C40 C39 H39 120.2
C38 C39 H39 120.2
C39 C40 C35 122.6(9)
C39 C40 H40 118.7
C35 C40 H40 118.7
C42 C41 P2 114.2(6)
C42 C41 H41 122.9
P2 C41 H41 122.9
C41 C42 C44 117.2(7)
C41 C42 C43 124.1(8)
C44 C42 C43 118.7(7)
C42 C43 H43A 109.5
C42 C43 H43B 109.5
H43A C43 H43B 109.5
C42 C43 H43C 109.5
H43A C43 H43C 109.5
H43B C43 H43C 109.5
C45 C44 C42 118.4(7)
C45 C44 C47 122.3(7)
C42 C44 C47 113.3(6)
C45 C44 C46 122.9(7)
C42 C44 C46 107.4(6)
C47 C44 C46 58.1(5)
C44 C45 H45A 109.5
C44 C45 H45B 109.5
H45A C45 H45B 109.5
C44 C45 H45C 109.5
H45A C45 H45C 109.5
H45B C45 H45C 109.5
C58 C46 C47 106.4(6)
C58 C46 C44 121.4(6)
C47 C46 C44 59.7(5)
C58 C46 P2 123.5(6)
C47 C46 P2 120.7(5)
C44 C46 P2 108.9(5)
O13 C47 C49 117.9(6)
O13 C47 C46 120.1(6)
C49 C47 C46 104.7(6)
O13 C47 C44 122.3(6)
C49 C47 C44 115.6(6)
C46 C47 C44 62.2(5)
O13 C48 H48A 109.5
O13 C48 H48B 109.5
H48A C48 H48B 109.5
O13 C48 H48C 109.5
H48A C48 H48C 109.5
H48B C48 H48C 109.5
C51 C49 C50 127.6(7)
C51 C49 C47 111.9(7)
C50 C49 C47 120.5(7)
C49 C50 H50A 109.5
C49 C50 H50B 109.5
H50A C50 H50B 109.5
C49 C50 H50C 109.5
H50A C50 H50C 109.5
H50B C50 H50C 109.5
C49 C51 C52A 130.8(18)
C49 C51 C58 110.0(7)
C52A C51 C58 119.0(17)
C49 C51 C52 127.5(14)
C52A C51 C52 8.(2)
C58 C51 C52 122.4(14)
C53 C52 C57 120.0
C53 C52 C51 120.8(15)
C57 C52 C51 119.2(15)
C54 C53 C52 120.0
C54 C53 H53 120.0
C52 C53 H53 120.0
C53 C54 C55 120.0
C53 C54 H54 120.0
C55 C54 H54 120.0
C56 C55 C54 120.0
C56 C55 H55 120.0
C54 C55 H55 120.0
C57 C56 C55 120.0
C57 C56 H56 120.0
C55 C56 H56 120.0
C56 C57 C52 120.0
C56 C57 H57 120.0
C52 C57 H57 120.0
C57A C52A C53A 117.5(16)
C57A C52A C51 121.(2)
C53A C52A C51 121.(2)
C54A C53A C52A 122.(2)
C54A C53A H53A 119.1
C52A C53A H53A 119.1
C55A C54A C53A 120.(2)
C55A C54A H54A 119.8
C53A C54A H54A 119.8
C54A C55A C56A 119.4(18)
C54A C55A H55A 120.3
C56A C55A H55A 120.3
C55A C56A C57A 121.(2)
C55A C56A H56A 119.4
C57A C56A H56A 119.4
C52A C57A C56A 119.6(19)
C52A C57A H57A 120.2
C56A C57A H57A 120.2
O14 C58 C46 126.8(7)
O14 C58 C51 126.4(7)
C46 C58 C51 106.7(6)
C18 O6 C19 115.7(6)
C47 O13 C48 115.3(6)

loop_
_geom_bond_atom_site_label_1
_geom_bond_atom_site_label_2
_geom_bond_distance
W1 C3 2.015(8)
W1 C2 2.030(9)
W1 C4 2.044(8)
W1 C5 2.051(9)
W1 C1 2.072(8)
W1 P1 2.5045(18)
W2 C32 2.036(9)
W2 C34 2.039(9)
W2 C33 2.045(9)
W2 C31 2.054(8)
W2 C30 2.054(10)
W2 P2 2.498(2)
P1 C12 1.811(7)
P1 C17 1.822(7)
P1 C6 1.837(7)
P2 C41 1.808(8)
P2 C35 1.826(8)
P2 C46 1.831(8)
C1 O1 1.129(9)
C2 O2 1.173(10)
C3 O3 1.142(9)
C4 O4 1.138(9)
C5 O5 1.132(10)
C6 C7 1.401(11)
C6 C11 1.407(10)
C7 C8 1.395(10)
C7 H7 0.95
C8 C9 1.363(11)
C8 H8 0.95
C9 C10 1.365(13)
C9 H9 0.95
C10 C11 1.388(11)
C10 H10 0.95
C11 H11 0.95
C12 C13 1.329(10)
C12 H12 0.95
C13 C15 1.496(9)
C13 C14 1.518(10)
C14 H14A 0.98
C14 H14B 0.98
C14 H14C 0.98
C15 C16 1.511(10)
C15 C18 1.546(9)
C15 C17 1.562(10)
C16 H16A 0.98
C16 H16B 0.98
C16 H16C 0.98
C17 C29 1.504(10)
C17 C18 1.508(9)
C18 O6 1.390(8)
C18 C20 1.505(10)
C19 O6 1.429(9)
C19 H19A 0.98
C19 H19B 0.98
C19 H19C 0.98
C20 C22 1.341(11)
C20 C21 1.489(11)
C21 H21A 0.98
C21 H21B 0.98
C21 H21C 0.98
C22 C23 1.482(19)
C22 C23A 1.49(3)
C22 C29 1.493(10)
C23 C24 1.380(15)
C23 C28 1.41(3)
C24 C25 1.390(13)
C24 H24 0.95
C25 C26 1.384(17)
C25 H25 0.95
C26 C27 1.360(18)
C26 H26 0.95
C27 C28 1.38(3)
C27 H27 0.95
C28 H28 0.95
C23A C28A 1.35(5)
C23A C24A 1.382(18)
C24A C25A 1.402(17)
C24A H24A 0.95
C25A C26A 1.37(2)
C25A H25A 0.95
C26A C27A 1.35(2)
C26A H26A 0.95
C27A C28A 1.40(4)
C27A H27A 0.95
C28A H28A 0.95
C29 O7 1.209(9)
C30 O8 1.140(10)
C31 O9 1.128(10)
C32 O10 1.129(10)
C33 O11 1.140(10)
C34 O12 1.148(10)
C35 C40 1.380(12)
C35 C36 1.384(12)
C36 C37 1.405(13)
C36 H36 0.95
C37 C38 1.411(15)
C37 H37 0.95
C38 C39 1.396(14)
C38 H38 0.95
C39 C40 1.373(12)
C39 H39 0.95
C40 H40 0.95
C41 C42 1.337(11)
C41 H41 0.95
C42 C44 1.499(11)
C42 C43 1.500(11)
C43 H43A 0.98
C43 H43B 0.98
C43 H43C 0.98
C44 C45 1.494(11)
C44 C47 1.545(11)
C44 C46 1.584(11)
C45 H45A 0.98
C45 H45B 0.98
C45 H45C 0.98
C46 C58 1.493(10)
C46 C47 1.519(10)
C47 O13 1.381(9)
C47 C49 1.503(10)
C48 O13 1.432(9)
C48 H48A 0.98
C48 H48B 0.98
C48 H48C 0.98
C49 C51 1.339(11)
C49 C50 1.502(11)
C50 H50A 0.98
C50 H50B 0.98
C50 H50C 0.98
C51 C52A 1.481(16)
C51 C58 1.498(10)
C51 C52 1.513(12)
C52 C53 1.39
C52 C57 1.39
C53 C54 1.39
C53 H53 0.95
C54 C55 1.39
C54 H54 0.95
C55 C56 1.39
C55 H55 0.95
C56 C57 1.39
C56 H56 0.95
C57 H57 0.95
C52A C57A 1.37(3)
C52A C53A 1.39(3)
C53A C54A 1.36(3)
C53A H53A 0.95
C54A C55A 1.35(3)
C54A H54A 0.95
C55A C56A 1.36(3)
C55A H55A 0.95
C56A C57A 1.40(3)
C56A H56A 0.95
C57A H57A 0.95
C58 O14 1.213(9)
